data_4106675
loop_
_publ_author_name
'Ross Campbell'
'Daniel Cannon'
'Pablo Garc\'ia-\'Alvarez'
'Alan R. Kennedy'
'Robert E. Mulvey'
'Stuart D. Robertson'
'J\"org Sa\&smannshausen'
'Tell Tuttle'

_publ_section_title
;
 Main Group Multiple C-H/N-H Bond Activation of a Diamine and Isolation of
 A Molecular Dilithium Zincate Hydride: Experimental and DFT Evidence for
 Alkali Metal-Zinc Synergistic Effects
;
_journal_name_full 'Journal of the American Chemical Society'
_journal_page_first 13706
_journal_page_last 13717
_journal_paper_doi 10.1021/ja205547h
_journal_volume 133
_journal_year 2011
_chemical_formula_sum 'C32 H70 Li2 N4 O2 Zn2'
_chemical_formula_weight 687.54
_chemical_name_systematic
;
 ?
;
_space_group_IT_number 2
_symmetry_cell_setting triclinic
_symmetry_space_group_name_Hall '-P 1'
_symmetry_space_group_name_H-M 'P -1'
_atom_sites_solution_hydrogens geom
_atom_sites_solution_primary direct
_atom_sites_solution_secondary difmap
_audit_creation_method SHELXL-97
_cell_angle_alpha 82.577(5)
_cell_angle_beta 78.661(6)
_cell_angle_gamma 81.212(6)
_cell_formula_units_Z 1
_cell_length_a 8.7028(6)
_cell_length_b 10.0294(7)
_cell_length_c 11.2396(7)
_cell_measurement_reflns_used 5330
_cell_measurement_temperature 123(2)
_cell_measurement_theta_max 30.78
_cell_measurement_theta_min 2.62
_cell_volume 945.60(11)
_computing_structure_refinement 'SHELXL-97 (Sheldrick, 1997)'
_diffrn_ambient_temperature 123(2)
_diffrn_measured_fraction_theta_full 0.996
_diffrn_measured_fraction_theta_max 0.979
_diffrn_measurement_device_type 'Oxford Diffraction Gemini S'
_diffrn_measurement_method 'omega scans'
_diffrn_radiation_monochromator graphite
_diffrn_radiation_source 'fine-focus sealed tube'
_diffrn_radiation_type MoK\a
_diffrn_radiation_wavelength 0.71073
_diffrn_reflns_av_R_equivalents 0.0485
_diffrn_reflns_av_sigmaI/netI 0.0803
_diffrn_reflns_limit_h_max 11
_diffrn_reflns_limit_h_min -11
_diffrn_reflns_limit_k_max 13
_diffrn_reflns_limit_k_min -13
_diffrn_reflns_limit_l_max 15
_diffrn_reflns_limit_l_min -15
_diffrn_reflns_number 10295
_diffrn_reflns_theta_full 27.00
_diffrn_reflns_theta_max 28.99
_diffrn_reflns_theta_min 2.63
_diffrn_standards_decay_% 0
_exptl_absorpt_coefficient_mu 1.299
_exptl_absorpt_correction_T_max 1.00000
_exptl_absorpt_correction_T_min 0.94455
_exptl_absorpt_correction_type multi-scan
_exptl_absorpt_process_details
;
CrysAlisPro, Oxford Diffraction Ltd.,
Version 1.171.33.55 (release 05-01-2010 CrysAlis171 .NET)
(compiled Jan  5 2010,16:28:46)
empirical absorption correction using spherical harmonics,
 implemented in SCALE3 ABSPACK scaling algorithm.
;
_exptl_crystal_colour colourless
_exptl_crystal_density_diffrn 1.207
_exptl_crystal_description plate
_exptl_crystal_F_000 372
_exptl_crystal_size_max 0.20
_exptl_crystal_size_mid 0.16
_exptl_crystal_size_min 0.04
_refine_diff_density_max 0.803
_refine_diff_density_min -0.472
_refine_diff_density_rms 0.084
_refine_ls_extinction_method none
_refine_ls_goodness_of_fit_ref 0.990
_refine_ls_hydrogen_treatment constr
_refine_ls_matrix_type full
_refine_ls_number_parameters 234
_refine_ls_number_reflns 4928
_refine_ls_number_restraints 13
_refine_ls_restrained_S_all 0.989
_refine_ls_R_factor_all 0.0754
_refine_ls_R_factor_gt 0.0448
_refine_ls_shift/su_max 0.001
_refine_ls_shift/su_mean 0.000
_refine_ls_structure_factor_coef Fsqd
_refine_ls_weighting_details 'calc w=1/[\s^2^(Fo^2^)+(0.0391P)^2^+0.0000P] where P=(Fo^2^+2Fc^2^)/3'
_refine_ls_weighting_scheme calc
_refine_ls_wR_factor_gt 0.0771
_refine_ls_wR_factor_ref 0.0834
_reflns_number_gt 3715
_reflns_number_total 4928
_reflns_threshold_expression I>2\s(I)
_cod_data_source_file ja205547h_si_002_2.cif
_cod_data_source_block pgaross19
_cod_database_code 4106675

loop_
_symmetry_equiv_pos_as_xyz
'x, y, z'
'-x, -y, -z'

loop_
_atom_site_label
_atom_site_type_symbol
_atom_site_fract_x
_atom_site_fract_y
_atom_site_fract_z
_atom_site_U_iso_or_equiv
_atom_site_adp_type
_atom_site_occupancy
_atom_site_symmetry_multiplicity
_atom_site_calc_flag
_atom_site_refinement_flags
_atom_site_disorder_assembly
_atom_site_disorder_group
Zn1 Zn 0.45083(3) 0.15006(3) 0.33472(2) 0.01776(8) Uani 1 1 d . . .
Li1 Li 0.6051(4) -0.1560(4) 0.3690(3) 0.0217(8) Uani 1 1 d . . .
O1 O 0.73825(16) -0.22377(17) 0.21661(14) 0.0254(4) Uani 1 1 d D . .
N1 N 0.39868(19) -0.04182(18) 0.35463(15) 0.0168(4) Uani 1 1 d . A .
N2 N 0.29016(19) 0.19477(18) 0.48071(16) 0.0193(4) Uani 1 1 d . . .
C1 C 0.2062(3) 0.0178(3) 0.2061(2) 0.0279(5) Uani 1 1 d . A .
H1A H 0.1100 0.0118 0.2678 0.042 Uiso 1 1 calc R . .
H1B H 0.1888 -0.0073 0.1289 0.042 Uiso 1 1 calc R . .
H1C H 0.2321 0.1109 0.1944 0.042 Uiso 1 1 calc R . .
C2 C 0.3023(3) -0.2250(2) 0.2671(2) 0.0263(5) Uani 1 1 d . A .
H2A H 0.3892 -0.2869 0.2957 0.040 Uiso 1 1 calc R . .
H2B H 0.2865 -0.2506 0.1896 0.040 Uiso 1 1 calc R . .
H2C H 0.2052 -0.2306 0.3279 0.040 Uiso 1 1 calc R . .
C3 C 0.3430(2) -0.0791(2) 0.24881(19) 0.0189(4) Uani 1 1 d . . .
H3 H 0.4343 -0.0764 0.1793 0.023 Uiso 1 1 calc R A .
C4 C 0.2810(2) -0.0457(2) 0.46816(19) 0.0188(4) Uani 1 1 d . . .
H4A H 0.3363 -0.0793 0.5374 0.023 Uiso 1 1 calc R A .
H4B H 0.2083 -0.1113 0.4644 0.023 Uiso 1 1 calc R . .
C5 C 0.1834(2) 0.0915(2) 0.4931(2) 0.0216(5) Uani 1 1 d . A .
H5A H 0.1100 0.1173 0.4345 0.026 Uiso 1 1 calc R . .
H5B H 0.1200 0.0851 0.5765 0.026 Uiso 1 1 calc R . .
C6 C 0.2049(3) 0.3335(2) 0.4784(2) 0.0265(5) Uani 1 1 d . . .
H6 H 0.1154 0.3353 0.5495 0.032 Uiso 1 1 calc R A .
C7 C 0.1356(3) 0.3826(3) 0.3636(3) 0.0409(7) Uani 1 1 d . A .
H7A H 0.2213 0.3871 0.2928 0.061 Uiso 1 1 calc R . .
H7B H 0.0755 0.4729 0.3718 0.061 Uiso 1 1 calc R . .
H7C H 0.0653 0.3194 0.3525 0.061 Uiso 1 1 calc R . .
C8 C 0.3140(3) 0.4308(3) 0.4959(2) 0.0382(6) Uani 1 1 d . A .
H8A H 0.3525 0.4026 0.5728 0.057 Uiso 1 1 calc R . .
H8B H 0.2562 0.5226 0.4982 0.057 Uiso 1 1 calc R . .
H8C H 0.4040 0.4303 0.4280 0.057 Uiso 1 1 calc R . .
C9 C 0.6057(9) 0.2366(7) 0.2000(8) 0.023(2) Uani 0.773(7) 1 d P A 1
C10 C 0.7431(5) 0.2747(6) 0.2476(3) 0.0395(11) Uani 0.773(7) 1 d P A 1
H10A H 0.8159 0.3156 0.1797 0.059 Uiso 0.773(7) 1 calc PR A 1
H10B H 0.7991 0.1931 0.2858 0.059 Uiso 0.773(7) 1 calc PR A 1
H10C H 0.7031 0.3398 0.3080 0.059 Uiso 0.773(7) 1 calc PR A 1
C11 C 0.5270(4) 0.3619(4) 0.1339(3) 0.0360(10) Uani 0.773(7) 1 d P A 1
H11A H 0.4916 0.4325 0.1896 0.054 Uiso 0.773(7) 1 calc PR A 1
H11B H 0.4358 0.3391 0.1053 0.054 Uiso 0.773(7) 1 calc PR A 1
H11C H 0.6027 0.3952 0.0638 0.054 Uiso 0.773(7) 1 calc PR A 1
C12 C 0.6709(5) 0.1346(4) 0.1069(3) 0.0481(14) Uani 0.773(7) 1 d P A 1
H12A H 0.7414 0.1766 0.0381 0.072 Uiso 0.773(7) 1 calc PR A 1
H12B H 0.5833 0.1065 0.0773 0.072 Uiso 0.773(7) 1 calc PR A 1
H12C H 0.7299 0.0550 0.1454 0.072 Uiso 0.773(7) 1 calc PR A 1
C13 C 0.6975(4) -0.2706(5) 0.1120(4) 0.0327(10) Uani 0.835(9) 1 d PD A 1
H13A H 0.6533 -0.1928 0.0598 0.039 Uiso 0.835(9) 1 calc PR A 1
H13B H 0.6171 -0.3334 0.1389 0.039 Uiso 0.835(9) 1 calc PR A 1
C14 C 0.8457(4) -0.3424(6) 0.0419(5) 0.0279(10) Uani 0.835(9) 1 d PD A 1
H14A H 0.8791 -0.2901 -0.0375 0.033 Uiso 0.835(9) 1 calc PR A 1
H14B H 0.8293 -0.4340 0.0272 0.033 Uiso 0.835(9) 1 calc PR A 1
C16 C 0.9080(4) -0.2247(7) 0.1875(6) 0.0301(13) Uani 0.835(9) 1 d PD A 1
H16A H 0.9526 -0.2282 0.2626 0.036 Uiso 0.835(9) 1 calc PR A 1
H16B H 0.9360 -0.1428 0.1331 0.036 Uiso 0.835(9) 1 calc PR A 1
C15 C 0.9686(3) -0.3512(4) 0.1242(3) 0.0271(9) Uani 0.835(9) 1 d PD A 1
H15A H 0.9674 -0.4341 0.1826 0.033 Uiso 0.835(9) 1 calc PR A 1
H15B H 1.0765 -0.3479 0.0762 0.033 Uiso 0.835(9) 1 calc PR A 1
C13A C 0.6956(18) -0.3225(17) 0.1520(15) 0.018(4) Uiso 0.165(9) 1 d PD A 2
H13C H 0.6134 -0.2812 0.1038 0.022 Uiso 0.165(9) 1 calc PR A 2
H13D H 0.6555 -0.3984 0.2090 0.022 Uiso 0.165(9) 1 calc PR A 2
C14A C 0.848(2) -0.371(3) 0.069(2) 0.033(8) Uiso 0.165(9) 1 d PD A 2
H14C H 0.8855 -0.4670 0.0936 0.040 Uiso 0.165(9) 1 calc PR A 2
H14D H 0.8336 -0.3616 -0.0169 0.040 Uiso 0.165(9) 1 calc PR A 2
C15A C 0.962(2) -0.279(3) 0.0862(18) 0.043(5) Uiso 0.165(9) 1 d PD A 2
H15C H 1.0716 -0.3272 0.0758 0.051 Uiso 0.165(9) 1 calc PR A 2
H15D H 0.9592 -0.1974 0.0268 0.051 Uiso 0.165(9) 1 calc PR A 2
C16A C 0.907(2) -0.242(4) 0.214(2) 0.031(9) Uiso 0.165(9) 1 d PD A 2
H16C H 0.9392 -0.3162 0.2755 0.037 Uiso 0.165(9) 1 calc PR A 2
H16D H 0.9451 -0.1577 0.2267 0.037 Uiso 0.165(9) 1 calc PR A 2
C9A C 0.617(3) 0.232(2) 0.212(3) 0.026(9) Uiso 0.227(7) 1 d PD A 2
C10A C 0.695(2) 0.3408(18) 0.2535(15) 0.049(5) Uiso 0.227(7) 1 d PD A 2
H10D H 0.7760 0.3722 0.1864 0.073 Uiso 0.227(7) 1 calc PR A 2
H10E H 0.7444 0.3023 0.3237 0.073 Uiso 0.227(7) 1 calc PR A 2
H10F H 0.6150 0.4174 0.2766 0.073 Uiso 0.227(7) 1 calc PR A 2
C11A C 0.5500(18) 0.2964(19) 0.0993(15) 0.053(4) Uiso 0.227(7) 1 d PD A 2
H11D H 0.6329 0.3367 0.0399 0.080 Uiso 0.227(7) 1 calc PR A 2
H11E H 0.4620 0.3671 0.1226 0.080 Uiso 0.227(7) 1 calc PR A 2
H11F H 0.5121 0.2268 0.0630 0.080 Uiso 0.227(7) 1 calc PR A 2
C12A C 0.7526(13) 0.1228(11) 0.1688(11) 0.028(3) Uiso 0.227(7) 1 d PD A 2
H12D H 0.8281 0.1634 0.1027 0.043 Uiso 0.227(7) 1 calc PR A 2
H12E H 0.7102 0.0509 0.1389 0.043 Uiso 0.227(7) 1 calc PR A 2
H12F H 0.8062 0.0842 0.2368 0.043 Uiso 0.227(7) 1 calc PR A 2

loop_
_atom_site_aniso_label
_atom_site_aniso_U_11
_atom_site_aniso_U_22
_atom_site_aniso_U_33
_atom_site_aniso_U_23
_atom_site_aniso_U_13
_atom_site_aniso_U_12
Zn1 0.01750(13) 0.01816(14) 0.01724(13) -0.00163(9) -0.00314(9) -0.00131(9)
Li1 0.0208(18) 0.024(2) 0.0217(19) -0.0069(16) -0.0078(15) 0.0010(16)
O1 0.0178(7) 0.0349(10) 0.0249(8) -0.0123(7) -0.0024(7) -0.0013(7)
N1 0.0153(8) 0.0215(10) 0.0141(8) -0.0027(7) -0.0036(7) -0.0022(7)
N2 0.0174(9) 0.0204(10) 0.0202(9) -0.0056(8) -0.0043(7) 0.0017(8)
C1 0.0299(12) 0.0318(14) 0.0250(12) -0.0043(10) -0.0132(10) -0.0016(11)
C2 0.0262(12) 0.0268(13) 0.0291(13) -0.0075(10) -0.0077(10) -0.0057(10)
C3 0.0187(10) 0.0205(12) 0.0181(11) -0.0054(9) -0.0033(9) -0.0015(9)
C4 0.0188(10) 0.0220(12) 0.0164(10) -0.0013(9) -0.0036(8) -0.0046(9)
C5 0.0172(10) 0.0273(13) 0.0200(11) -0.0054(9) -0.0028(9) -0.0003(9)
C6 0.0260(12) 0.0244(13) 0.0270(12) -0.0081(10) -0.0031(10) 0.0060(10)
C7 0.0440(15) 0.0306(15) 0.0474(17) -0.0046(13) -0.0208(13) 0.0145(12)
C8 0.0570(17) 0.0207(14) 0.0385(15) -0.0044(11) -0.0152(13) -0.0003(12)
C9 0.031(3) 0.020(3) 0.016(2) 0.0003(15) -0.0010(17) -0.0063(14)
C10 0.0274(19) 0.061(3) 0.0290(19) 0.0111(19) -0.0020(15) -0.019(2)
C11 0.042(2) 0.033(2) 0.032(2) 0.0151(17) -0.0092(16) -0.0126(18)
C12 0.067(3) 0.036(2) 0.033(2) -0.0076(16) 0.022(2) -0.019(2)
C13 0.0258(16) 0.045(3) 0.0302(19) -0.0177(19) -0.0082(14) 0.0023(16)
C14 0.030(2) 0.030(2) 0.024(2) -0.0110(19) -0.0075(14) 0.0064(15)
C16 0.0178(19) 0.051(3) 0.025(2) -0.014(3) -0.0020(14) -0.0069(14)
C15 0.0241(15) 0.029(2) 0.0244(16) -0.0032(14) -0.0002(12) 0.0022(13)

loop_
_atom_type_symbol
_atom_type_description
_atom_type_scat_dispersion_real
_atom_type_scat_dispersion_imag
_atom_type_scat_source
Zn Zn 0.2839 1.4301 'International Tables Vol C Tables 4.2.6.8 and 6.1.1.4'
O O 0.0106 0.0060 'International Tables Vol C Tables 4.2.6.8 and 6.1.1.4'
N N 0.0061 0.0033 'International Tables Vol C Tables 4.2.6.8 and 6.1.1.4'
C C 0.0033 0.0016 'International Tables Vol C Tables 4.2.6.8 and 6.1.1.4'
Li Li -0.0003 0.0001 'International Tables Vol C Tables 4.2.6.8 and 6.1.1.4'
H H 0.0000 0.0000 'International Tables Vol C Tables 4.2.6.8 and 6.1.1.4'

loop_
_geom_angle_atom_site_label_1
_geom_angle_atom_site_label_2
_geom_angle_atom_site_label_3
_geom_angle
_geom_angle_site_symmetry_1
_geom_angle_site_symmetry_3
C9A Zn1 N2 140.5(6) . .
C9A Zn1 N1 128.1(6) . .
N2 Zn1 N1 91.20(7) . .
C9A Zn1 C9 5.1(8) . .
N2 Zn1 C9 141.18(18) . .
N1 Zn1 C9 127.51(18) . .
C9A Zn1 Li1 101.8(6) . .
N2 Zn1 Li1 110.25(8) . .
N1 Zn1 Li1 37.87(8) . .
C9 Zn1 Li1 104.01(19) . .
C9A Zn1 Li1 126.4(6) . 2_656
N2 Zn1 Li1 36.09(8) . 2_656
N1 Zn1 Li1 91.34(8) . 2_656
C9 Zn1 Li1 130.6(2) . 2_656
Li1 Zn1 Li1 88.83(9) . 2_656
N1 Li1 O1 117.73(19) . .
N1 Li1 N2 126.99(19) . 2_656
O1 Li1 N2 114.88(18) . 2_656
N1 Li1 Zn1 38.28(9) . .
O1 Li1 Zn1 114.02(16) . .
N2 Li1 Zn1 111.69(15) 2_656 .
N1 Li1 Zn1 93.19(13) . 2_656
O1 Li1 Zn1 149.00(17) . 2_656
N2 Li1 Zn1 34.99(8) 2_656 2_656
Zn1 Li1 Zn1 91.17(9) . 2_656
C13A O1 C16 108.8(6) . .
C13 O1 C16 104.9(3) . .
C13A O1 C16A 111.0(15) . .
C13 O1 C16A 112.8(9) . .
C13A O1 Li1 123.7(6) . .
C13 O1 Li1 131.90(18) . .
C16 O1 Li1 123.0(3) . .
C16A O1 Li1 115.0(9) . .
C4 N1 C3 113.96(15) . .
C4 N1 Li1 113.90(17) . .
C3 N1 Li1 108.11(16) . .
C4 N1 Zn1 102.68(12) . .
C3 N1 Zn1 113.93(13) . .
Li1 N1 Zn1 103.86(13) . .
C5 N2 C6 112.34(16) . .
C5 N2 Zn1 103.29(12) . .
C6 N2 Zn1 117.08(14) . .
C5 N2 Li1 105.75(17) . 2_656
C6 N2 Li1 108.82(16) . 2_656
Zn1 N2 Li1 108.92(12) . 2_656
C3 C1 H1A 109.5 . .
C3 C1 H1B 109.5 . .
H1A C1 H1B 109.5 . .
C3 C1 H1C 109.5 . .
H1A C1 H1C 109.5 . .
H1B C1 H1C 109.5 . .
C3 C2 H2A 109.5 . .
C3 C2 H2B 109.5 . .
H2A C2 H2B 109.5 . .
C3 C2 H2C 109.5 . .
H2A C2 H2C 109.5 . .
H2B C2 H2C 109.5 . .
N1 C3 C1 115.62(17) . .
N1 C3 C2 112.79(18) . .
C1 C3 C2 109.45(18) . .
N1 C3 H3 106.1 . .
C1 C3 H3 106.1 . .
C2 C3 H3 106.1 . .
N1 C4 C5 114.11(18) . .
N1 C4 H4A 108.7 . .
C5 C4 H4A 108.7 . .
N1 C4 H4B 108.7 . .
C5 C4 H4B 108.7 . .
H4A C4 H4B 107.6 . .
N2 C5 C4 109.35(16) . .
N2 C5 H5A 109.8 . .
C4 C5 H5A 109.8 . .
N2 C5 H5B 109.8 . .
C4 C5 H5B 109.8 . .
H5A C5 H5B 108.3 . .
N2 C6 C8 109.30(19) . .
N2 C6 C7 114.77(19) . .
C8 C6 C7 109.7(2) . .
N2 C6 H6 107.6 . .
C8 C6 H6 107.6 . .
C7 C6 H6 107.6 . .
C6 C7 H7A 109.5 . .
C6 C7 H7B 109.5 . .
H7A C7 H7B 109.5 . .
C6 C7 H7C 109.5 . .
H7A C7 H7C 109.5 . .
H7B C7 H7C 109.5 . .
C6 C8 H8A 109.5 . .
C6 C8 H8B 109.5 . .
H8A C8 H8B 109.5 . .
C6 C8 H8C 109.5 . .
H8A C8 H8C 109.5 . .
H8B C8 H8C 109.5 . .
C11 C9 C10 108.9(5) . .
C11 C9 C12 107.4(6) . .
C10 C9 C12 108.5(5) . .
C11 C9 Zn1 111.9(4) . .
C10 C9 Zn1 111.9(5) . .
C12 C9 Zn1 108.2(4) . .
O1 C13 C14 107.9(2) . .
O1 C13 H13A 110.1 . .
C14 C13 H13A 110.1 . .
O1 C13 H13B 110.1 . .
C14 C13 H13B 110.1 . .
H13A C13 H13B 108.4 . .
C13 C14 C15 104.3(3) . .
C13 C14 H14A 110.9 . .
C15 C14 H14A 110.9 . .
C13 C14 H14B 110.9 . .
C15 C14 H14B 110.9 . .
H14A C14 H14B 108.9 . .
O1 C16 C15 104.6(3) . .
O1 C16 H16A 110.8 . .
C15 C16 H16A 110.8 . .
O1 C16 H16B 110.8 . .
C15 C16 H16B 110.8 . .
H16A C16 H16B 108.9 . .
C16 C15 C14 99.8(4) . .
C16 C15 H15A 111.8 . .
C14 C15 H15A 111.8 . .
C16 C15 H15B 111.8 . .
C14 C15 H15B 111.8 . .
H15A C15 H15B 109.5 . .
O1 C13A C14A 104.3(12) . .
O1 C13A H13C 110.9 . .
C14A C13A H13C 110.9 . .
O1 C13A H13D 110.9 . .
C14A C13A H13D 110.9 . .
H13C C13A H13D 108.9 . .
C15A C14A C13A 104.0(16) . .
C15A C14A H14C 111.0 . .
C13A C14A H14C 111.0 . .
C15A C14A H14D 111.0 . .
C13A C14A H14D 111.0 . .
H14C C14A H14D 109.0 . .
C16A C15A C14A 105(2) . .
C16A C15A H15C 110.8 . .
C14A C15A H15C 110.8 . .
C16A C15A H15D 110.8 . .
C14A C15A H15D 110.8 . .
H15C C15A H15D 108.9 . .
O1 C16A C15A 98.7(14) . .
O1 C16A H16C 112.0 . .
C15A C16A H16C 112.0 . .
O1 C16A H16D 112.0 . .
C15A C16A H16D 112.0 . .
H16C C16A H16D 109.7 . .
C11A C9A C10A 106.7(19) . .
C11A C9A C12A 106.3(18) . .
C10A C9A C12A 105.5(17) . .
C11A C9A Zn1 110.3(15) . .
C10A C9A Zn1 116.9(16) . .
C12A C9A Zn1 110.6(15) . .
C9A C10A H10D 109.5 . .
C9A C10A H10E 109.5 . .
H10D C10A H10E 109.5 . .
C9A C10A H10F 109.5 . .
H10D C10A H10F 109.5 . .
H10E C10A H10F 109.5 . .
C9A C11A H11D 109.5 . .
C9A C11A H11E 109.5 . .
H11D C11A H11E 109.5 . .
C9A C11A H11F 109.5 . .
H11D C11A H11F 109.5 . .
H11E C11A H11F 109.5 . .
C9A C12A H12D 109.5 . .
C9A C12A H12E 109.5 . .
H12D C12A H12E 109.5 . .
C9A C12A H12F 109.5 . .
H12D C12A H12F 109.5 . .
H12E C12A H12F 109.5 . .

loop_
_geom_bond_atom_site_label_1
_geom_bond_atom_site_label_2
_geom_bond_distance
_geom_bond_site_symmetry_2
Zn1 C9A 1.99(3) .
Zn1 N2 1.9863(17) .
Zn1 N1 2.0187(18) .
Zn1 C9 2.019(9) .
Zn1 Li1 3.164(4) .
Zn1 Li1 3.277(4) 2_656
Li1 N1 2.001(4) .
Li1 O1 2.004(4) .
Li1 N2 2.041(4) 2_656
Li1 Zn1 3.277(4) 2_656
O1 C13A 1.432(13) .
O1 C13 1.444(3) .
O1 C16 1.448(4) .
O1 C16A 1.450(18) .
N1 C4 1.471(3) .
N1 C3 1.478(3) .
N2 C5 1.470(3) .
N2 C6 1.473(3) .
N2 Li1 2.041(4) 2_656
C1 C3 1.530(3) .
C1 H1A 0.9800 .
C1 H1B 0.9800 .
C1 H1C 0.9800 .
C2 C3 1.537(3) .
C2 H2A 0.9800 .
C2 H2B 0.9800 .
C2 H2C 0.9800 .
C3 H3 1.0000 .
C4 C5 1.530(3) .
C4 H4A 0.9900 .
C4 H4B 0.9900 .
C5 H5A 0.9900 .
C5 H5B 0.9900 .
C6 C8 1.517(3) .
C6 C7 1.524(3) .
C6 H6 1.0000 .
C7 H7A 0.9800 .
C7 H7B 0.9800 .
C7 H7C 0.9800 .
C8 H8A 0.9800 .
C8 H8B 0.9800 .
C8 H8C 0.9800 .
C9 C11 1.516(8) .
C9 C10 1.519(8) .
C9 C12 1.528(7) .
C10 H10A 0.9800 .
C10 H10B 0.9800 .
C10 H10C 0.9800 .
C11 H11A 0.9800 .
C11 H11B 0.9800 .
C11 H11C 0.9800 .
C12 H12A 0.9800 .
C12 H12B 0.9800 .
C12 H12C 0.9800 .
C13 C14 1.506(4) .
C13 H13A 0.9900 .
C13 H13B 0.9900 .
C14 C15 1.532(5) .
C14 H14A 0.9900 .
C14 H14B 0.9900 .
C16 C15 1.509(6) .
C16 H16A 0.9900 .
C16 H16B 0.9900 .
C15 H15A 0.9900 .
C15 H15B 0.9900 .
C13A C14A 1.516(18) .
C13A H13C 0.9900 .
C13A H13D 0.9900 .
C14A C15A 1.507(18) .
C14A H14C 0.9900 .
C14A H14D 0.9900 .
C15A C16A 1.503(18) .
C15A H15C 0.9900 .
C15A H15D 0.9900 .
C16A H16C 0.9900 .
C16A H16D 0.9900 .
C9A C11A 1.528(19) .
C9A C10A 1.53(2) .
C9A C12A 1.53(2) .
C10A H10D 0.9800 .
C10A H10E 0.9800 .
C10A H10F 0.9800 .
C11A H11D 0.9800 .
C11A H11E 0.9800 .
C11A H11F 0.9800 .
C12A H12D 0.9800 .
C12A H12E 0.9800 .
C12A H12F 0.9800 .

loop_
_geom_torsion_atom_site_label_1
_geom_torsion_atom_site_label_2
_geom_torsion_atom_site_label_3
_geom_torsion_atom_site_label_4
_geom_torsion
_geom_torsion_site_symmetry_1
_geom_torsion_site_symmetry_4
C9A Zn1 Li1 N1 -139.3(7) . .
N2 Zn1 Li1 N1 64.02(13) . .
C9 Zn1 Li1 N1 -134.5(3) . .
Li1 Zn1 Li1 N1 93.68(13) 2_656 .
C9A Zn1 Li1 O1 -34.4(7) . .
N2 Zn1 Li1 O1 168.95(13) . .
N1 Zn1 Li1 O1 104.9(2) . .
C9 Zn1 Li1 O1 -29.6(3) . .
Li1 Zn1 Li1 O1 -161.4(2) 2_656 .
C9A Zn1 Li1 N2 97.9(7) . 2_656
N2 Zn1 Li1 N2 -58.76(17) . 2_656
N1 Zn1 Li1 N2 -122.8(2) . 2_656
C9 Zn1 Li1 N2 102.7(3) . 2_656
Li1 Zn1 Li1 N2 -29.10(10) 2_656 2_656
C9A Zn1 Li1 Zn1 127.0(7) . 2_656
N2 Zn1 Li1 Zn1 -29.66(10) . 2_656
N1 Zn1 Li1 Zn1 -93.68(13) . 2_656
C9 Zn1 Li1 Zn1 131.8(2) . 2_656
Li1 Zn1 Li1 Zn1 0.0 2_656 2_656
N1 Li1 O1 C13A -68.3(10) . .
N2 Li1 O1 C13A 118.4(9) 2_656 .
Zn1 Li1 O1 C13A -110.9(9) . .
Zn1 Li1 O1 C13A 107.4(10) 2_656 .
N1 Li1 O1 C13 -37.2(4) . .
N2 Li1 O1 C13 149.5(3) 2_656 .
Zn1 Li1 O1 C13 -79.7(4) . .
Zn1 Li1 O1 C13 138.5(4) 2_656 .
N1 Li1 O1 C16 137.9(4) . .
N2 Li1 O1 C16 -35.4(5) 2_656 .
Zn1 Li1 O1 C16 95.4(4) . .
Zn1 Li1 O1 C16 -46.3(6) 2_656 .
N1 Li1 O1 C16A 149.7(18) . .
N2 Li1 O1 C16A -23.6(18) 2_656 .
Zn1 Li1 O1 C16A 107.2(18) . .
Zn1 Li1 O1 C16A -34.6(18) 2_656 .
O1 Li1 N1 C4 154.75(18) . .
N2 Li1 N1 C4 -32.9(3) 2_656 .
Zn1 Li1 N1 C4 -110.89(17) . .
Zn1 Li1 N1 C4 -23.05(18) 2_656 .
O1 Li1 N1 C3 27.0(3) . .
N2 Li1 N1 C3 -160.6(2) 2_656 .
Zn1 Li1 N1 C3 121.35(16) . .
Zn1 Li1 N1 C3 -150.82(13) 2_656 .
O1 Li1 N1 Zn1 -94.37(19) . .
N2 Li1 N1 Zn1 78.0(2) 2_656 .
Zn1 Li1 N1 Zn1 87.83(10) 2_656 .
C9A Zn1 N1 C4 173.1(8) . .
N2 Zn1 N1 C4 -3.59(12) . .
C9 Zn1 N1 C4 179.6(3) . .
Li1 Zn1 N1 C4 118.90(18) . .
Li1 Zn1 N1 C4 32.52(13) 2_656 .
C9A Zn1 N1 C3 -63.1(8) . .
N2 Zn1 N1 C3 120.14(13) . .
C9 Zn1 N1 C3 -56.7(3) . .
Li1 Zn1 N1 C3 -117.37(19) . .
Li1 Zn1 N1 C3 156.25(14) 2_656 .
C9A Zn1 N1 Li1 54.2(8) . .
N2 Zn1 N1 Li1 -122.48(13) . .
C9 Zn1 N1 Li1 60.7(3) . .
Li1 Zn1 N1 Li1 -86.38(14) 2_656 .
C9A Zn1 N2 C5 162.6(10) . .
N1 Zn1 N2 C5 -21.45(13) . .
C9 Zn1 N2 C5 154.6(4) . .
Li1 Zn1 N2 C5 -54.95(14) . .
Li1 Zn1 N2 C5 -112.1(2) 2_656 .
C9A Zn1 N2 C6 38.6(10) . .
N1 Zn1 N2 C6 -145.45(15) . .
C9 Zn1 N2 C6 30.6(4) . .
Li1 Zn1 N2 C6 -178.95(15) . .
Li1 Zn1 N2 C6 123.9(2) 2_656 .
C9A Zn1 N2 Li1 -85.3(10) . 2_656
N1 Zn1 N2 Li1 90.62(14) . 2_656
C9 Zn1 N2 Li1 -93.4(4) . 2_656
Li1 Zn1 N2 Li1 57.12(18) . 2_656
C4 N1 C3 C1 65.1(2) . .
Li1 N1 C3 C1 -167.16(19) . .
Zn1 N1 C3 C1 -52.3(2) . .
C4 N1 C3 C2 -61.9(2) . .
Li1 N1 C3 C2 65.8(2) . .
Zn1 N1 C3 C2 -179.30(13) . .
C3 N1 C4 C5 -95.1(2) . .
Li1 N1 C4 C5 140.24(19) . .
Zn1 N1 C4 C5 28.63(18) . .
C6 N2 C5 C4 168.24(17) . .
Zn1 N2 C5 C4 41.18(18) . .
Li1 N2 C5 C4 -73.2(2) 2_656 .
N1 C4 C5 N2 -50.0(2) . .
C5 N2 C6 C8 166.63(18) . .
Zn1 N2 C6 C8 -74.1(2) . .
Li1 N2 C6 C8 49.9(2) 2_656 .
C5 N2 C6 C7 -69.7(3) . .
Zn1 N2 C6 C7 49.6(2) . .
Li1 N2 C6 C7 173.58(19) 2_656 .
C9A Zn1 C9 C11 -139(9) . .
N2 Zn1 C9 C11 -52.5(7) . .
N1 Zn1 C9 C11 122.4(3) . .
Li1 Zn1 C9 C11 155.9(4) . .
Li1 Zn1 C9 C11 -103.3(5) 2_656 .
C9A Zn1 C9 C10 -16(8) . .
N2 Zn1 C9 C10 69.9(6) . .
N1 Zn1 C9 C10 -115.1(4) . .
Li1 Zn1 C9 C10 -81.6(4) . .
Li1 Zn1 C9 C10 19.1(6) 2_656 .
C9A Zn1 C9 C12 103(8) . .
N2 Zn1 C9 C12 -170.7(2) . .
N1 Zn1 C9 C12 4.3(6) . .
Li1 Zn1 C9 C12 37.8(5) . .
Li1 Zn1 C9 C12 138.5(4) 2_656 .
C13A O1 C13 C14 -83.7(16) . .
C16 O1 C13 C14 18.8(5) . .
C16A O1 C13 C14 7.8(18) . .
Li1 O1 C13 C14 -165.4(3) . .
O1 C13 C14 C15 8.1(5) . .
C13A O1 C16 C15 -12.4(11) . .
C13 O1 C16 C15 -39.1(6) . .
C16A O1 C16 C15 90(7) . .
Li1 O1 C16 C15 144.7(3) . .
O1 C16 C15 C14 42.7(6) . .
C13 C14 C15 C16 -30.1(5) . .
C13 O1 C13A C14A 78.4(18) . .
C16 O1 C13A C14A -7.0(15) . .
C16A O1 C13A C14A -21(2) . .
Li1 O1 C13A C14A -163.9(11) . .
O1 C13A C14A C15A -6(2) . .
C13A C14A C15A C16A 30(3) . .
C13A O1 C16A C15A 38(3) . .
C13 O1 C16A C15A 10(3) . .
C16 O1 C16A C15A -44(5) . .
Li1 O1 C16A C15A -175.1(16) . .
C14A C15A C16A O1 -40(3) . .
N2 Zn1 C9A C11A -93.9(15) . .
N1 Zn1 C9A C11A 91.3(14) . .
C9 Zn1 C9A C11A 6(7) . .
Li1 Zn1 C9A C11A 121.9(13) . .
Li1 Zn1 C9A C11A -140.7(11) 2_656 .
N2 Zn1 C9A C10A 28(2) . .
N1 Zn1 C9A C10A -146.6(11) . .
C9 Zn1 C9A C10A 129(9) . .
Li1 Zn1 C9A C10A -116.0(14) . .
Li1 Zn1 C9A C10A -18.6(18) 2_656 .
N2 Zn1 C9A C12A 148.9(8) . .
N1 Zn1 C9A C12A -26.0(17) . .
C9 Zn1 C9A C12A -111(9) . .
Li1 Zn1 C9A C12A 4.6(14) . .
Li1 Zn1 C9A C12A 102.0(12) 2_656 .
